data_7108233
loop_
_publ_author_name
'Gowri Priya'
'Amol Kotmale'
'Rupesh Gawade'
'Deepti Mishra'
'Sourav Pal'
'Vedavati Puranik'
'Pattuparambil Rajamohanan'
'Gangadhar J.Sanjayan'

_publ_section_title
;
 Helical folding in heterogeneous foldamers without inter-residual
 backbone hydrogen-bonding
;
_journal_name_full Chem.Commun.
_journal_page_first 8922
_journal_paper_doi 10.1039/c2cc33235c
_journal_volume 48
_journal_year 2012
_chemical_formula_moiety 'C17 H24 N2 O5 S'
_chemical_formula_sum 'C17 H24 N2 O5 S'
_chemical_formula_weight 368.44
_chemical_melting_point 342.1(10)
_chemical_name_common foldamers
_chemical_name_systematic
;
?
;
_space_group_IT_number 96
_symmetry_cell_setting tetragonal
_symmetry_space_group_name_Hall 'P 4nw 2abw'
_symmetry_space_group_name_H-M 'P 43 21 2'
_atom_sites_solution_hydrogens geom
_atom_sites_solution_primary direct
_atom_sites_solution_secondary difmap
_audit_creation_method SHELXL-97
_cell_angle_alpha 90.00
_cell_angle_beta 90.00
_cell_angle_gamma 90.00
_cell_formula_units_Z 8
_cell_length_a 9.2214(4)
_cell_length_b 9.2214(4)
_cell_length_c 46.482(2)
_cell_measurement_reflns_used 5992
_cell_measurement_temperature 296(2)
_cell_measurement_theta_max 20.547
_cell_measurement_theta_min 2.208
_cell_volume 3952.6(3)
_computing_cell_refinement 'BRUKER SAINT'
_computing_data_collection 'BRUKER SMART'
_computing_data_reduction 'BRUKER SAINT'
_computing_molecular_graphics 'SHELXTL, PyMOL and PLATON'
_computing_publication_material SHELXTL
_computing_structure_refinement 'SHELXL-97 (Sheldrick, 1997)'
_computing_structure_solution 'SHELXS-97 (Sheldrick, 1990)'
_diffrn_ambient_temperature 296(2)
_diffrn_measured_fraction_theta_full 1.000
_diffrn_measured_fraction_theta_max 1.000
_diffrn_measurement_device 'Bruker Smart APEX'
_diffrn_measurement_device_type 'CCD Area Detector'
_diffrn_measurement_method 'Omega Scan'
_diffrn_radiation_monochromator graphite
_diffrn_radiation_source 'fine-focus sealed tube'
_diffrn_radiation_type MoK\a
_diffrn_radiation_wavelength 0.71073
_diffrn_reflns_av_R_equivalents 0.0334
_diffrn_reflns_av_sigmaI/netI 0.0140
_diffrn_reflns_limit_h_max 11
_diffrn_reflns_limit_h_min -11
_diffrn_reflns_limit_k_max 11
_diffrn_reflns_limit_k_min -11
_diffrn_reflns_limit_l_max 56
_diffrn_reflns_limit_l_min -56
_diffrn_reflns_number 46376
_diffrn_reflns_theta_full 25.50
_diffrn_reflns_theta_max 25.50
_diffrn_reflns_theta_min 1.75
_exptl_absorpt_coefficient_mu 0.191
_exptl_absorpt_correction_T_max 0.9920
_exptl_absorpt_correction_T_min 0.9237
_exptl_absorpt_correction_type multi-scan
_exptl_absorpt_process_details 'Bruker SADABS'
_exptl_crystal_colour paleyellow
_exptl_crystal_density_diffrn 1.238
_exptl_crystal_density_method 'not measured'
_exptl_crystal_description plate
_exptl_crystal_F_000 1568
_exptl_crystal_size_max 0.42
_exptl_crystal_size_mid 0.17
_exptl_crystal_size_min 0.04
_refine_diff_density_max 0.159
_refine_diff_density_min -0.173
_refine_diff_density_rms 0.040
_refine_ls_abs_structure_details 'Flack H D (1983), Acta Cryst. A39, 876-881'
_refine_ls_abs_structure_Flack 0.04(11)
_refine_ls_extinction_method none
_refine_ls_goodness_of_fit_ref 1.047
_refine_ls_hydrogen_treatment riding
_refine_ls_matrix_type full
_refine_ls_number_parameters 248
_refine_ls_number_reflns 3674
_refine_ls_number_restraints 6
_refine_ls_restrained_S_all 1.049
_refine_ls_R_factor_all 0.0547
_refine_ls_R_factor_gt 0.0454
_refine_ls_shift/su_max 0.000
_refine_ls_shift/su_mean 0.000
_refine_ls_structure_factor_coef Fsqd
_refine_ls_weighting_details 'calc w=1/[\s^2^(Fo^2^)+(0.0782P)^2^+0.3348P] where P=(Fo^2^+2Fc^2^)/3'
_refine_ls_weighting_scheme calc
_refine_ls_wR_factor_gt 0.1193
_refine_ls_wR_factor_ref 0.1275
_reflns_number_gt 3083
_reflns_number_total 3674
_reflns_threshold_expression >2sigma(I)
_cod_data_source_file c2cc33235c.txt
_cod_data_source_block C17H24N2O5SCompound1a
_cod_depositor_comments
;
The following automatic conversions were performed:

'_chemical_melting_point' value '68-70 degree centigrade' was changed
to '342.1(10)' - it was converted from degrees Celsius(C) to
Kelvins(K), the average value was taken and precision was estimated.

Automatic conversion script
Id: cif_fix_values 1715 2011-07-08 13:25:40Z adriana 
;
_cod_original_sg_symbol_H-M P4(3)2(1)2
_cod_database_code 7108233

loop_
_symmetry_equiv_pos_as_xyz
'x, y, z'
'-x, -y, z+1/2'
'-y+1/2, x+1/2, z+3/4'
'y+1/2, -x+1/2, z+1/4'
'-x+1/2, y+1/2, -z+3/4'
'x+1/2, -y+1/2, -z+1/4'
'y, x, -z'
'-y, -x, -z+1/2'

loop_
_atom_site_label
_atom_site_type_symbol
_atom_site_fract_x
_atom_site_fract_y
_atom_site_fract_z
_atom_site_U_iso_or_equiv
_atom_site_adp_type
_atom_site_occupancy
_atom_site_symmetry_multiplicity
_atom_site_calc_flag
_atom_site_refinement_flags
_atom_site_disorder_assembly
_atom_site_disorder_group
C13' C 0.2946(18) 0.6049(16) 0.0735(5) 0.181(7) Uani 0.40 1 d PU A 3
S S 0.51667(8) -0.09493(7) 0.124609(15) 0.0819(2) Uani 1 1 d . C .
O1 O 0.8100(2) 0.1356(3) 0.00003(5) 0.1062(7) Uani 1 1 d . . .
O2 O 0.7649(2) -0.1876(2) 0.09668(5) 0.0948(6) Uani 1 1 d . C .
O3 O 0.6107(2) 0.31964(18) 0.07370(4) 0.0790(5) Uani 1 1 d . C .
O4 O 0.4116(2) 0.39913(19) 0.09645(5) 0.0931(6) Uani 1 1 d . A .
O5 O 0.71085(19) -0.0541(2) 0.02422(4) 0.0861(6) Uani 1 1 d . . .
N1 N 0.9017(2) 0.0564(2) 0.04261(5) 0.0741(5) Uani 1 1 d . C .
N2 N 0.7015(2) 0.0426(2) 0.08739(4) 0.0660(5) Uani 1 1 d . C .
H2 H 0.7259 0.1200 0.0783 0.079 Uiso 1 1 calc R . .
C1 C 0.8074(3) 0.0528(3) 0.02021(6) 0.0794(7) Uani 1 1 d . . .
C2 C 0.9139(3) -0.0589(3) 0.06411(6) 0.0721(6) Uani 1 1 d . C .
H2A H 0.9297 -0.1511 0.0541 0.087 Uiso 1 1 calc R . .
C3 C 1.0530(3) -0.0187(5) 0.08034(8) 0.1074(10) Uani 1 1 d . . .
H3A H 1.0310 0.0418 0.0968 0.129 Uiso 1 1 calc R B 1
H3B H 1.1028 -0.1051 0.0869 0.129 Uiso 1 1 calc R B 1
C4 C 1.1416(8) 0.0603(10) 0.05961(18) 0.108(3) Uani 0.60 1 d P C 1
H4A H 1.1942 -0.0060 0.0472 0.130 Uiso 0.60 1 calc PR C 1
H4B H 1.2105 0.1231 0.0693 0.130 Uiso 0.60 1 calc PR C 1
C4' C 1.0995(13) 0.1199(13) 0.0692(2) 0.100(3) Uani 0.40 1 d P C 2
H4'1 H 1.0759 0.1955 0.0830 0.120 Uiso 0.40 1 calc PR C 2
H4'2 H 1.2038 0.1192 0.0666 0.120 Uiso 0.40 1 calc PR C 2
C5 C 1.0294(3) 0.1504(4) 0.04214(7) 0.0972(9) Uani 1 1 d . . .
H5A H 1.0098 0.2428 0.0513 0.117 Uiso 1 1 calc R C 1
H5B H 1.0627 0.1673 0.0226 0.117 Uiso 1 1 calc R C 1
C6 C 0.7869(3) -0.0755(3) 0.08400(5) 0.0692(6) Uani 1 1 d . . .
C7 C 0.5782(3) 0.0490(2) 0.10430(5) 0.0608(5) Uani 1 1 d . . .
C8 C 0.4888(2) 0.1672(2) 0.10677(5) 0.0606(5) Uani 1 1 d . C .
C9 C 0.3714(3) 0.1403(3) 0.12593(6) 0.0759(7) Uani 1 1 d . . .
H9 H 0.3012 0.2090 0.1305 0.091 Uiso 1 1 calc R C .
C10 C 0.3730(3) 0.0069(3) 0.13661(6) 0.0872(8) Uani 1 1 d . C .
H10 H 0.3034 -0.0280 0.1493 0.105 Uiso 1 1 calc R . .
C11 C 0.5124(3) 0.3008(2) 0.09050(5) 0.0651(6) Uani 1 1 d . . .
C12 C 0.4121(4) 0.5327(3) 0.08002(10) 0.1128(12) Uani 1 1 d . . .
H12A H 0.4747 0.5996 0.0903 0.135 Uiso 1 1 calc R A 3
H12B H 0.4603 0.5111 0.0620 0.135 Uiso 1 1 calc R A 3
C13 C 0.3042(9) 0.5153(8) 0.05804(16) 0.122(3) Uani 0.60 1 d PU A 4
H13A H 0.2143 0.4858 0.0667 0.183 Uiso 0.60 1 calc PR A 4
H13B H 0.3354 0.4427 0.0446 0.183 Uiso 0.60 1 calc PR A 4
H13C H 0.2907 0.6057 0.0482 0.183 Uiso 0.60 1 calc PR A 4
C14 C 0.5683(3) -0.0552(4) 0.00960(6) 0.0936(9) Uani 1 1 d . . .
C15 C 0.5871(4) -0.0865(5) -0.02203(7) 0.1116(11) Uani 1 1 d . . .
H15A H 0.6340 -0.0058 -0.0312 0.167 Uiso 1 1 calc R . .
H15B H 0.4938 -0.1018 -0.0307 0.167 Uiso 1 1 calc R . .
H15C H 0.6453 -0.1720 -0.0244 0.167 Uiso 1 1 calc R . .
C16 C 0.4930(4) 0.0882(5) 0.01527(7) 0.1205(13) Uani 1 1 d . . .
H16A H 0.4926 0.1074 0.0356 0.181 Uiso 1 1 calc R . .
H16B H 0.3950 0.0834 0.0084 0.181 Uiso 1 1 calc R . .
H16C H 0.5436 0.1645 0.0055 0.181 Uiso 1 1 calc R . .
C17 C 0.4923(4) -0.1801(5) 0.02471(8) 0.1273(14) Uani 1 1 d . . .
H17A H 0.5384 -0.2698 0.0196 0.191 Uiso 1 1 calc R . .
H17B H 0.3924 -0.1828 0.0190 0.191 Uiso 1 1 calc R . .
H17C H 0.4982 -0.1666 0.0452 0.191 Uiso 1 1 calc R . .

loop_
_atom_site_aniso_label
_atom_site_aniso_U_11
_atom_site_aniso_U_22
_atom_site_aniso_U_33
_atom_site_aniso_U_23
_atom_site_aniso_U_13
_atom_site_aniso_U_12
C13' 0.144(11) 0.118(10) 0.281(19) 0.058(11) 0.057(12) 0.010(9)
S 0.0954(5) 0.0582(3) 0.0922(4) 0.0186(3) 0.0189(4) -0.0021(3)
O1 0.1087(16) 0.1175(16) 0.0925(13) 0.0361(13) 0.0102(12) -0.0088(13)
O2 0.1049(14) 0.0637(11) 0.1158(14) 0.0293(11) 0.0173(12) 0.0175(10)
O3 0.0785(12) 0.0622(10) 0.0962(12) 0.0199(9) 0.0060(10) -0.0036(8)
O4 0.0821(12) 0.0591(10) 0.1380(16) 0.0160(10) 0.0075(12) 0.0120(9)
O5 0.0624(10) 0.1036(14) 0.0924(11) 0.0284(10) -0.0086(9) -0.0065(9)
N1 0.0600(11) 0.0715(13) 0.0908(13) 0.0107(11) 0.0057(11) -0.0035(10)
N2 0.0659(12) 0.0514(10) 0.0807(12) 0.0097(9) 0.0060(10) 0.0016(8)
C1 0.0698(16) 0.0808(17) 0.0877(17) 0.0181(14) 0.0143(14) 0.0022(13)
C2 0.0608(13) 0.0647(14) 0.0910(16) 0.0004(12) -0.0015(12) 0.0084(11)
C3 0.0711(18) 0.125(3) 0.126(3) 0.008(2) -0.0195(17) -0.0063(18)
C4 0.069(4) 0.147(7) 0.109(5) -0.034(4) 0.012(3) -0.022(4)
C4' 0.089(7) 0.115(9) 0.097(7) -0.005(6) -0.011(6) -0.020(6)
C5 0.089(2) 0.097(2) 0.106(2) -0.0032(18) 0.0168(17) -0.0293(18)
C6 0.0708(15) 0.0543(13) 0.0824(15) 0.0087(11) -0.0042(12) 0.0033(11)
C7 0.0657(13) 0.0532(12) 0.0637(12) 0.0075(9) -0.0011(10) -0.0054(10)
C8 0.0590(12) 0.0535(12) 0.0692(13) -0.0005(10) -0.0036(10) -0.0054(10)
C9 0.0722(16) 0.0676(14) 0.0878(16) -0.0033(13) 0.0134(13) -0.0023(12)
C10 0.092(2) 0.0779(17) 0.0919(17) 0.0077(14) 0.0274(14) -0.0106(14)
C11 0.0645(14) 0.0527(12) 0.0782(14) 0.0036(10) -0.0109(12) -0.0051(11)
C12 0.109(2) 0.0625(17) 0.167(3) 0.0253(19) -0.024(2) 0.0077(18)
C13 0.130(6) 0.094(4) 0.141(6) 0.059(4) -0.052(5) -0.023(4)
C14 0.0618(15) 0.136(3) 0.0833(17) 0.0191(17) -0.0037(13) 0.0020(17)
C15 0.093(2) 0.147(3) 0.095(2) -0.006(2) -0.0050(18) 0.016(2)
C16 0.085(2) 0.177(4) 0.100(2) -0.005(2) -0.0054(17) 0.041(2)
C17 0.083(2) 0.171(4) 0.127(3) 0.030(3) -0.010(2) -0.038(2)

loop_
_atom_type_symbol
_atom_type_description
_atom_type_scat_dispersion_real
_atom_type_scat_dispersion_imag
_atom_type_scat_source
C C 0.0033 0.0016 'International Tables Vol C Tables 4.2.6.8 and 6.1.1.4'
H H 0.0000 0.0000 'International Tables Vol C Tables 4.2.6.8 and 6.1.1.4'
N N 0.0061 0.0033 'International Tables Vol C Tables 4.2.6.8 and 6.1.1.4'
O O 0.0106 0.0060 'International Tables Vol C Tables 4.2.6.8 and 6.1.1.4'
S S 0.1246 0.1234 'International Tables Vol C Tables 4.2.6.8 and 6.1.1.4'

loop_
_geom_angle_atom_site_label_1
_geom_angle_atom_site_label_2
_geom_angle_atom_site_label_3
_geom_angle
C10 S C7 90.61(12)
C11 O4 C12 117.9(3)
C1 O5 C14 122.1(2)
C1 N1 C5 121.3(2)
C1 N1 C2 123.8(2)
C5 N1 C2 112.3(2)
C6 N2 C7 125.4(2)
C6 N2 H2 117.3
C7 N2 H2 117.3
O1 C1 O5 125.8(3)
O1 C1 N1 124.5(3)
O5 C1 N1 109.7(2)
N1 C2 C6 115.8(2)
N1 C2 C3 103.0(2)
C6 C2 C3 112.0(2)
N1 C2 H2A 108.6
C6 C2 H2A 108.6
C3 C2 H2A 108.6
C4' C3 C4 32.3(4)
C4' C3 C2 106.6(5)
C4 C3 C2 105.3(4)
C4' C3 H3A 80.6
C4 C3 H3A 110.7
C2 C3 H3A 110.7
C4' C3 H3B 134.4
C4 C3 H3B 110.7
C2 C3 H3B 110.7
H3A C3 H3B 108.8
C3 C4 C5 103.8(5)
C3 C4 H4A 111.0
C5 C4 H4A 111.0
C3 C4 H4B 111.0
C5 C4 H4B 111.0
H4A C4 H4B 109.0
C5 C4' C3 110.6(7)
C5 C4' H4'1 109.5
C3 C4' H4'1 109.5
C5 C4' H4'2 109.5
C3 C4' H4'2 109.5
H4'1 C4' H4'2 108.1
C4' C5 N1 103.4(5)
C4' C5 C4 31.0(4)
N1 C5 C4 102.2(4)
C4' C5 H5A 82.6
N1 C5 H5A 111.3
C4 C5 H5A 111.3
C4' C5 H5B 134.9
N1 C5 H5B 111.3
C4 C5 H5B 111.3
H5A C5 H5B 109.2
O2 C6 N2 122.3(2)
O2 C6 C2 121.3(2)
N2 C6 C2 116.3(2)
C8 C7 N2 125.16(19)
C8 C7 S 111.59(17)
N2 C7 S 123.24(17)
C7 C8 C9 111.8(2)
C7 C8 C11 122.5(2)
C9 C8 C11 125.7(2)
C10 C9 C8 112.8(2)
C10 C9 H9 123.6
C8 C9 H9 123.6
C9 C10 S 113.2(2)
C9 C10 H10 123.4
S C10 H10 123.4
O3 C11 O4 124.2(2)
O3 C11 C8 124.5(2)
O4 C11 C8 111.3(2)
C13' C12 C13 46.9(9)
C13' C12 O4 123.5(7)
C13 C12 O4 106.1(4)
C13' C12 H12A 106.5
C13 C12 H12A 146.5
O4 C12 H12A 106.5
C13' C12 H12B 106.5
C13 C12 H12B 71.3
O4 C12 H12B 106.5
H12A C12 H12B 106.5
C12 C13 H13A 109.5
C12 C13 H13B 109.5
C12 C13 H13C 109.5
O5 C14 C15 110.3(2)
O5 C14 C16 108.8(3)
C15 C14 C16 112.9(3)
O5 C14 C17 101.7(2)
C15 C14 C17 111.0(3)
C16 C14 C17 111.7(3)
C14 C15 H15A 109.5
C14 C15 H15B 109.5
H15A C15 H15B 109.5
C14 C15 H15C 109.5
H15A C15 H15C 109.5
H15B C15 H15C 109.5
C14 C16 H16A 109.5
C14 C16 H16B 109.5
H16A C16 H16B 109.5
C14 C16 H16C 109.5
H16A C16 H16C 109.5
H16B C16 H16C 109.5
C14 C17 H17A 109.5
C14 C17 H17B 109.5
H17A C17 H17B 109.5
C14 C17 H17C 109.5
H17A C17 H17C 109.5
H17B C17 H17C 109.5

loop_
_geom_bond_atom_site_label_1
_geom_bond_atom_site_label_2
_geom_bond_distance
C13' C12 1.308(16)
S C10 1.717(3)
S C7 1.725(2)
O1 C1 1.209(3)
O2 C6 1.207(3)
O3 C11 1.209(3)
O4 C11 1.328(3)
O4 C12 1.449(4)
O5 C1 1.342(3)
O5 C14 1.479(3)
N1 C1 1.357(3)
N1 C5 1.463(4)
N1 C2 1.463(3)
N2 C6 1.353(3)
N2 C7 1.383(3)
N2 H2 0.8600
C2 C6 1.500(3)
C2 C3 1.533(4)
C2 H2A 0.9800
C3 C4' 1.443(12)
C3 C4 1.458(9)
C3 H3A 0.9700
C3 H3B 0.9700
C4 C5 1.556(10)
C4 H4A 0.9700
C4 H4B 0.9700
C4' C5 1.443(12)
C4' H4'1 0.9700
C4' H4'2 0.9700
C5 H5A 0.9700
C5 H5B 0.9700
C7 C8 1.371(3)
C8 C9 1.423(3)
C8 C11 1.462(3)
C9 C10 1.327(4)
C9 H9 0.9300
C10 H10 0.9300
C12 C13 1.436(7)
C12 H12A 0.9700
C12 H12B 0.9700
C13 H13A 0.9600
C13 H13B 0.9600
C13 H13C 0.9600
C14 C15 1.509(5)
C14 C16 1.516(5)
C14 C17 1.520(5)
C15 H15A 0.9600
C15 H15B 0.9600
C15 H15C 0.9600
C16 H16A 0.9600
C16 H16B 0.9600
C16 H16C 0.9600
C17 H17A 0.9600
C17 H17B 0.9600
C17 H17C 0.9600

loop_
_geom_torsion_atom_site_label_1
_geom_torsion_atom_site_label_2
_geom_torsion_atom_site_label_3
_geom_torsion_atom_site_label_4
_geom_torsion
C14 O5 C1 O1 -20.4(5)
C14 O5 C1 N1 158.6(2)
C5 N1 C1 O1 -8.8(4)
C2 N1 C1 O1 -168.6(3)
C5 N1 C1 O5 172.2(2)
C2 N1 C1 O5 12.4(3)
C1 N1 C2 C6 -68.7(3)
C5 N1 C2 C6 129.9(3)
C1 N1 C2 C3 168.7(2)
C5 N1 C2 C3 7.3(3)
N1 C2 C3 C4' 5.7(6)
C6 C2 C3 C4' -119.4(6)
N1 C2 C3 C4 -27.9(5)
C6 C2 C3 C4 -153.0(4)
C4' C3 C4 C5 -59.9(12)
C2 C3 C4 C5 37.1(6)
C4 C3 C4' C5 75.5(12)
C2 C3 C4' C5 -17.0(9)
C3 C4' C5 N1 20.9(9)
C3 C4' C5 C4 -70.6(12)
C1 N1 C5 C4' -179.2(6)
C2 N1 C5 C4' -17.2(6)
C1 N1 C5 C4 -147.4(4)
C2 N1 C5 C4 14.5(4)
C3 C4 C5 C4' 64.1(11)
C3 C4 C5 N1 -31.7(5)
C7 N2 C6 O2 -2.8(4)
C7 N2 C6 C2 178.8(2)
N1 C2 C6 O2 158.7(3)
C3 C2 C6 O2 -83.6(4)
N1 C2 C6 N2 -23.0(3)
C3 C2 C6 N2 94.7(3)
C6 N2 C7 C8 -177.3(2)
C6 N2 C7 S 1.6(3)
C10 S C7 C8 -0.9(2)
C10 S C7 N2 -179.9(2)
N2 C7 C8 C9 -179.7(2)
S C7 C8 C9 1.4(3)
N2 C7 C8 C11 2.3(4)
S C7 C8 C11 -176.65(17)
C7 C8 C9 C10 -1.3(3)
C11 C8 C9 C10 176.7(2)
C8 C9 C10 S 0.6(3)
C7 S C10 C9 0.2(2)
C12 O4 C11 O3 5.4(4)
C12 O4 C11 C8 -174.3(2)
C7 C8 C11 O3 0.0(4)
C9 C8 C11 O3 -177.8(2)
C7 C8 C11 O4 179.8(2)
C9 C8 C11 O4 2.0(3)
C11 O4 C12 C13' 147.5(13)
C11 O4 C12 C13 98.9(5)
C1 O5 C14 C15 71.3(4)
C1 O5 C14 C16 -53.0(4)
C1 O5 C14 C17 -170.9(3)
